data_4334961
loop_
_publ_author_name
'Masaaki Towatari'
'Koshiro Nishi'
'Takeshi Fujinami'
'Naohide Matsumoto'
'Yukinari Sunatsuki'
'Masaaki Kojima'
'Naotaka Mochida'
'Takayuki Ishida'
'Nazzareno Re'
'Jerzy Mrozinski'

_publ_contact_author_email naohide@aster.sci.kumamoto-u.ac.jp
_publ_contact_author_fax +81-96-342-3390
_publ_contact_author_name 'Naohide Matsumoto'
_publ_contact_author_phone +81-96-342-3390
_publ_section_title
;
 Syntheses, Structures, and Magnetic Properties of Acetato- and
 Diphenolato-Bridged 3d-4f Binuclear Complexes
 [M(3-MeOsaltn)(MeOH)x(ac)Ln(hfac)2] (M = ZnII, CuII, NiII, CoII; Ln =
 LaIII, GdIII, TbIII, DyIII; 3-MeOsaltn
 =N,N'-Bis(3-methoxy-2-oxybenzylidene)-1,3-propanediaminato; ac = Acetato;
 hfac = Hexafluoroacetylacetonato;x= 0 or 1)
;
_journal_name_full 'Inorganic Chemistry'
_journal_page_first 6160
_journal_page_last 6178
_journal_paper_doi 10.1021/ic400594u
_journal_volume 52
_journal_year 2013
_chemical_formula_moiety 'C31 H25 Cu F12 Gd N2 O10'
_chemical_formula_sum 'C31 H25 Cu F12 Gd N2 O10'
_chemical_formula_weight 1034.32
_space_group_IT_number 2
_symmetry_cell_setting triclinic
_symmetry_Int_Tables_number 2
_symmetry_space_group_name_Hall '-P 1'
_symmetry_space_group_name_H-M 'P -1'
_atom_sites_solution_hydrogens geom
_atom_sites_solution_primary direct
_atom_sites_solution_secondary difmap
_cell_angle_alpha 86.3787(9)
_cell_angle_beta 75.3313(8)
_cell_angle_gamma 66.2417(7)
_cell_formula_units_Z 2
_cell_length_a 10.2246(3)
_cell_length_b 11.4639(3)
_cell_length_c 17.5688(5)
_cell_measurement_reflns_used 14913
_cell_measurement_temperature 150
_cell_measurement_theta_max 27.44
_cell_measurement_theta_min 3.02
_cell_volume 1821.60(9)
_computing_cell_refinement 'RAPID AUTO'
_computing_data_collection 'RAPID AUTO (Rigaku, ????)'
_computing_data_reduction 'RAPID AUTO'
_computing_molecular_graphics 'CrystalStructure 4.0'
_computing_publication_material 'CrystalStructure 4.0 (Rigaku, 2010)'
_computing_structure_refinement 'SHELXL97 (Sheldrick, 2008)'
_computing_structure_solution 'DIRDIF99-PATTY (Gould, et al., 1999)'
_diffrn_ambient_temperature 150
_diffrn_detector_area_resol_mean 10.000
_diffrn_measured_fraction_theta_full 0.988
_diffrn_measured_fraction_theta_max 0.988
_diffrn_measurement_device_type 'Rigaku R-AXIS RAPID'
_diffrn_measurement_method \w
_diffrn_radiation_type 'Mo K\a'
_diffrn_radiation_wavelength 0.71075
_diffrn_reflns_av_R_equivalents 0.0299
_diffrn_reflns_limit_h_max 13
_diffrn_reflns_limit_h_min -13
_diffrn_reflns_limit_k_max 13
_diffrn_reflns_limit_k_min -14
_diffrn_reflns_limit_l_max 22
_diffrn_reflns_limit_l_min -22
_diffrn_reflns_number 17782
_diffrn_reflns_theta_full 27.45
_diffrn_reflns_theta_max 27.45
_diffrn_standards_number 0
_exptl_absorpt_coefficient_mu 2.512
_exptl_absorpt_correction_T_max 0.778
_exptl_absorpt_correction_T_min 0.484
_exptl_absorpt_correction_type multi-scan
_exptl_absorpt_process_details 'ABSCOR (Rigaku, 1995)'
_exptl_crystal_colour green
_exptl_crystal_density_diffrn 1.886
_exptl_crystal_description platelet
_exptl_crystal_F_000 1012.00
_exptl_crystal_size_max 0.309
_exptl_crystal_size_mid 0.277
_exptl_crystal_size_min 0.100
_refine_diff_density_max 1.320
_refine_diff_density_min -1.310
_refine_ls_extinction_method none
_refine_ls_goodness_of_fit_ref 1.059
_refine_ls_hydrogen_treatment constr
_refine_ls_number_parameters 502
_refine_ls_number_reflns 8242
_refine_ls_number_restraints 48
_refine_ls_R_factor_gt 0.0407
_refine_ls_shift/su_max 0.001
_refine_ls_structure_factor_coef Fsqd
_refine_ls_weighting_details 'w = 1/[\s^2^(Fo^2^)+(0.0488P)^2^+7.5179P] where P=(Fo^2^+2Fc^2^)/3'
_refine_ls_weighting_scheme calc
_refine_ls_wR_factor_ref 0.1126
_reflns_number_gt 7415
_reflns_number_total 8242
_reflns_threshold_expression F^2^>2.0\s(F^2^)
_cod_data_source_file ic400594u_si_002_02.cif
_cod_data_source_block Cu-Gd130125
_cod_original_cell_volume 1821.59(8)
_cod_database_code 4334961

loop_
_symmetry_equiv_pos_site_id
_symmetry_equiv_pos_as_xyz
1 +X,+Y,+Z
2 -X,-Y,-Z

loop_
_atom_site_label
_atom_site_type_symbol
_atom_site_fract_x
_atom_site_fract_y
_atom_site_fract_z
_atom_site_U_iso_or_equiv
_atom_site_adp_type
_atom_site_occupancy
_atom_site_symmetry_multiplicity
_atom_site_calc_flag
_atom_site_refinement_flags
Gd1 Gd -0.00112(2) 0.250723(18) 0.249204(11) 0.02111(8) Uani 1.0 2 d .
Cu1 Cu 0.02582(6) 0.24053(5) 0.05050(3) 0.02109(12) Uani 1.0 2 d .
F1 F 0.4434(18) 0.0176(18) 0.3868(11) 0.119(7) Uiso 0.5000 2 d .
F2 F 0.2782(10) 0.0108(9) 0.4954(5) 0.057(2) Uiso 0.5000 2 d .
F3 F 0.3276(9) 0.1609(7) 0.4340(5) 0.0470(18) Uiso 0.5000 2 d .
F4 F 0.4536(11) -0.0054(11) 0.3695(7) 0.061(3) Uiso 0.5000 2 d .
F5 F 0.3325(10) -0.0375(8) 0.4734(5) 0.0540(19) Uiso 0.5000 2 d .
F6 F 0.2710(13) 0.1741(10) 0.4585(7) 0.078(3) Uiso 0.5000 2 d .
F7 F 0.1318(14) -0.2285(12) 0.2690(7) 0.080(4) Uiso 0.5000 2 d .
F8 F 0.0852(10) -0.2413(8) 0.3831(5) 0.0518(19) Uiso 0.5000 2 d .
F9 F -0.1235(10) -0.1170(10) 0.3477(7) 0.059(3) Uiso 0.5000 2 d .
F10 F 0.0867(14) -0.2244(11) 0.2710(7) 0.069(4) Uiso 0.5000 2 d .
F11 F 0.0209(11) -0.2098(9) 0.4068(5) 0.060(2) Uiso 0.5000 2 d .
F12 F -0.0997(10) -0.1314(9) 0.3211(6) 0.051(3) Uiso 0.5000 2 d .
F13 F -0.2757(10) 0.3499(9) 0.5281(5) 0.048(2) Uiso 0.5000 2 d .
F14 F -0.1321(8) 0.4464(9) 0.5177(5) 0.0402(19) Uiso 0.5000 2 d .
F15 F -0.3785(9) 0.5548(8) 0.5324(5) 0.0515(18) Uiso 0.5000 2 d .
F16 F -0.2888(14) 0.3919(12) 0.5357(8) 0.078(4) Uiso 0.5000 2 d .
F17 F -0.1257(13) 0.4771(12) 0.5065(8) 0.078(4) Uiso 0.5000 2 d .
F18 F -0.3391(11) 0.5912(9) 0.5245(6) 0.067(3) Uiso 0.5000 2 d .
F19 F -0.4499(8) 0.5818(8) 0.1890(4) 0.0405(18) Uiso 0.5000 2 d .
F20 F -0.4448(11) 0.7411(8) 0.2548(6) 0.063(2) Uiso 0.5000 2 d .
F21 F -0.5812(8) 0.6421(8) 0.3075(5) 0.0507(18) Uiso 0.5000 2 d .
F22 F -0.4411(9) 0.6207(8) 0.1891(5) 0.0435(19) Uiso 0.5000 2 d .
F23 F -0.5054(12) 0.7378(10) 0.2871(7) 0.081(3) Uiso 0.5000 2 d .
F24 F -0.5717(9) 0.5805(9) 0.2977(5) 0.0550(19) Uiso 0.5000 2 d .
O1 O 0.1278(4) 0.3985(3) 0.24583(18) 0.0262(7) Uani 1.0 2 d .
O2 O 0.0617(4) 0.3384(3) 0.12520(18) 0.0234(6) Uani 1.0 2 d .
O3 O -0.0971(4) 0.2123(3) 0.15029(18) 0.0247(7) Uani 1.0 2 d .
O4 O -0.2578(4) 0.2392(4) 0.2964(2) 0.0314(8) Uani 1.0 2 d .
O5 O 0.2223(4) 0.0991(4) 0.1788(2) 0.0304(7) Uani 1.0 2 d .
O6 O 0.2289(4) 0.0671(3) 0.0533(2) 0.0290(7) Uani 1.0 2 d .
O7 O 0.1616(4) 0.1671(4) 0.3381(2) 0.0307(7) Uani 1.0 2 d .
O8 O 0.0006(4) 0.0479(4) 0.2907(3) 0.0338(8) Uani 1.0 2 d .
O9 O -0.1144(4) 0.3588(4) 0.3748(2) 0.0346(8) Uani 1.0 2 d .
O10 O -0.2135(4) 0.4587(4) 0.2401(2) 0.0315(8) Uani 1.0 2 d .
N1 N 0.1174(5) 0.3172(4) -0.0402(3) 0.0247(8) Uani 1.0 2 d .
N2 N -0.0683(5) 0.1716(4) -0.0102(3) 0.0258(8) Uani 1.0 2 d .
C1 C 0.1509(6) 0.4430(5) 0.3147(3) 0.0329(11) Uani 1.0 2 d .
C2 C 0.1861(5) 0.4382(4) 0.1737(3) 0.0241(9) Uani 1.0 2 d .
C3 C 0.2712(5) 0.5082(5) 0.1626(3) 0.0294(10) Uani 1.0 2 d .
C4 C 0.3245(6) 0.5410(5) 0.0865(4) 0.0336(11) Uani 1.0 2 d .
C5 C 0.2938(6) 0.5025(5) 0.0236(3) 0.0308(10) Uani 1.0 2 d .
C6 C 0.2075(5) 0.4303(4) 0.0335(3) 0.0244(9) Uani 1.0 2 d .
C7 C 0.1503(5) 0.3992(4) 0.1098(3) 0.0218(9) Uani 1.0 2 d .
C8 C 0.1829(5) 0.3904(5) -0.0363(3) 0.0273(9) Uani 1.0 2 d .
C9 C 0.1146(7) 0.2868(5) -0.1200(3) 0.0344(11) Uani 1.0 2 d .
C10 C 0.1371(6) 0.1480(5) -0.1277(3) 0.0323(11) Uani 1.0 2 d .
C11 C -0.0043(6) 0.1308(5) -0.0948(3) 0.0319(11) Uani 1.0 2 d .
C12 C -0.1951(5) 0.1656(4) 0.0185(3) 0.0283(10) Uani 1.0 2 d .
C13 C -0.2822(5) 0.1885(4) 0.0994(3) 0.0286(10) Uani 1.0 2 d .
C14 C -0.4201(6) 0.1796(5) 0.1160(4) 0.0376(12) Uani 1.0 2 d .
C15 C -0.5019(6) 0.1890(5) 0.1912(4) 0.0394(13) Uani 1.0 2 d .
C16 C -0.4509(6) 0.2093(5) 0.2531(4) 0.0347(11) Uani 1.0 2 d .
C17 C -0.3169(5) 0.2192(4) 0.2384(3) 0.0274(10) Uani 1.0 2 d .
C18 C -0.3113(7) 0.2033(6) 0.3743(4) 0.0435(13) Uani 1.0 2 d .
C19 C -0.2287(5) 0.2080(4) 0.1613(3) 0.0246(9) Uani 1.0 2 d .
C20 C 0.2810(5) 0.0410(5) 0.1124(3) 0.0246(9) Uani 1.0 2 d .
C21 C 0.4286(6) -0.0730(5) 0.1053(4) 0.0371(12) Uani 1.0 2 d .
C22 C 0.3116(9) 0.0576(7) 0.4234(4) 0.0589(19) Uani 1.0 2 d .
C23 C 0.1982(6) 0.0692(5) 0.3758(3) 0.0345(11) Uani 1.0 2 d .
C24 C 0.1543(7) -0.0327(6) 0.3790(4) 0.0438(14) Uani 1.0 2 d .
C25 C 0.0605(6) -0.0343(5) 0.3348(4) 0.0357(11) Uani 1.0 2 d .
C26 C 0.0266(8) -0.1534(6) 0.3356(4) 0.0545(17) Uani 1.0 2 d .
C27 C -0.2498(7) 0.4655(7) 0.4959(4) 0.062(2) Uani 1.0 2 d .
C28 C -0.2275(7) 0.4525(6) 0.4063(4) 0.0411(13) Uani 1.0 2 d .
C29 C -0.3340(7) 0.5379(6) 0.3716(4) 0.0452(14) Uani 1.0 2 d .
C30 C -0.3189(6) 0.5291(5) 0.2913(3) 0.0330(11) Uani 1.0 2 d .
C31 C -0.4556(7) 0.6212(6) 0.2624(4) 0.0477(14) Uani 1.0 2 d .
H1A H 0.1082 0.4075 0.3619 0.0394 Uiso 1.0 2 calc R
H1B H 0.1033 0.5364 0.3195 0.0394 Uiso 1.0 2 calc R
H1C H 0.2570 0.4153 0.3095 0.0394 Uiso 1.0 2 calc R
H3 H 0.2935 0.5341 0.2063 0.0353 Uiso 1.0 2 calc R
H4 H 0.3822 0.5902 0.0786 0.0403 Uiso 1.0 2 calc R
H5 H 0.3312 0.5248 -0.0279 0.0370 Uiso 1.0 2 calc R
H8 H 0.2194 0.4221 -0.0846 0.0328 Uiso 1.0 2 calc R
H9A H 0.1935 0.3024 -0.1595 0.0412 Uiso 1.0 2 calc R
H9B H 0.0186 0.3432 -0.1306 0.0412 Uiso 1.0 2 calc R
H10A H 0.1753 0.1191 -0.1840 0.0387 Uiso 1.0 2 calc R
H10B H 0.2114 0.0943 -0.0994 0.0387 Uiso 1.0 2 calc R
H11A H -0.0767 0.1810 -0.1251 0.0382 Uiso 1.0 2 calc R
H11B H 0.0146 0.0398 -0.1013 0.0382 Uiso 1.0 2 calc R
H12 H -0.2363 0.1434 -0.0182 0.0340 Uiso 1.0 2 calc R
H14 H -0.4563 0.1668 0.0738 0.0452 Uiso 1.0 2 calc R
H15 H -0.5940 0.1817 0.2014 0.0473 Uiso 1.0 2 calc R
H16 H -0.5084 0.2163 0.3057 0.0416 Uiso 1.0 2 calc R
H18A H -0.4114 0.2657 0.3972 0.0522 Uiso 1.0 2 calc R
H18B H -0.2462 0.2009 0.4074 0.0522 Uiso 1.0 2 calc R
H18C H -0.3125 0.1187 0.3712 0.0522 Uiso 1.0 2 calc R
H21A H 0.4807 -0.0933 0.0496 0.0445 Uiso 1.0 2 calc R
H21B H 0.4111 -0.1468 0.1288 0.0445 Uiso 1.0 2 calc R
H21C H 0.4888 -0.0518 0.1330 0.0445 Uiso 1.0 2 calc R
H24 H 0.1894 -0.1014 0.4118 0.0525 Uiso 1.0 2 calc R
H29 H -0.4184 0.6032 0.4032 0.0542 Uiso 1.0 2 calc R

loop_
_atom_site_aniso_label
_atom_site_aniso_U_11
_atom_site_aniso_U_22
_atom_site_aniso_U_33
_atom_site_aniso_U_12
_atom_site_aniso_U_13
_atom_site_aniso_U_23
Gd1 0.02180(12) 0.02108(12) 0.02040(12) -0.00923(8) -0.00429(8) 0.00173(8)
Cu1 0.0244(3) 0.0195(3) 0.0213(3) -0.0105(2) -0.0062(2) 0.00127(19)
O1 0.0341(17) 0.0246(16) 0.0231(16) -0.0150(14) -0.0069(13) -0.0000(13)
O2 0.0274(15) 0.0230(15) 0.0227(15) -0.0149(13) -0.0027(13) 0.0001(12)
O3 0.0211(15) 0.0306(17) 0.0265(16) -0.0144(13) -0.0061(13) 0.0024(13)
O4 0.0289(17) 0.0367(19) 0.0277(17) -0.0166(15) -0.0008(14) 0.0065(14)
O5 0.0223(16) 0.0347(18) 0.0284(17) -0.0048(14) -0.0068(14) -0.0016(14)
O6 0.0305(17) 0.0222(16) 0.0321(18) -0.0046(13) -0.0133(14) -0.0025(13)
O7 0.0368(18) 0.0296(17) 0.0270(17) -0.0128(15) -0.0115(15) 0.0040(14)
O8 0.0347(18) 0.0274(17) 0.043(2) -0.0150(15) -0.0136(16) 0.0081(15)
O9 0.0299(18) 0.042(2) 0.0246(17) -0.0066(15) -0.0054(14) -0.0044(15)
O10 0.0311(17) 0.0280(17) 0.0291(18) -0.0090(14) -0.0019(14) 0.0039(14)
N1 0.0296(19) 0.0206(18) 0.0224(19) -0.0093(15) -0.0049(15) 0.0006(14)
N2 0.032(2) 0.0162(17) 0.030(2) -0.0072(15) -0.0143(17) 0.0002(15)
C1 0.044(3) 0.031(3) 0.031(3) -0.019(3) -0.014(3) -0.006(2)
C2 0.023(2) 0.020(2) 0.028(3) -0.0083(17) -0.0052(18) 0.0020(17)
C3 0.030(3) 0.022(3) 0.041(3) -0.0126(18) -0.014(2) 0.0009(19)
C4 0.028(3) 0.026(3) 0.049(3) -0.0155(19) -0.007(3) 0.004(2)
C5 0.028(3) 0.025(3) 0.039(3) -0.0136(19) -0.003(2) 0.006(2)
C6 0.022(2) 0.018(2) 0.030(3) -0.0080(16) -0.0022(17) 0.0028(17)
C7 0.0194(19) 0.0161(19) 0.029(3) -0.0063(15) -0.0051(17) -0.0010(16)
C8 0.030(3) 0.021(2) 0.024(3) -0.0080(18) -0.0011(18) 0.0037(17)
C9 0.052(3) 0.031(3) 0.021(3) -0.016(3) -0.011(3) 0.0014(19)
C10 0.043(3) 0.022(3) 0.027(3) -0.007(2) -0.009(2) -0.0033(18)
C11 0.041(3) 0.025(3) 0.031(3) -0.010(2) -0.015(3) -0.0035(19)
C12 0.029(3) 0.019(2) 0.041(3) -0.0074(17) -0.017(2) 0.0008(18)
C13 0.027(3) 0.016(2) 0.044(3) -0.0069(17) -0.013(2) 0.0007(19)
C14 0.028(3) 0.024(3) 0.064(4) -0.0094(19) -0.018(3) -0.000(3)
C15 0.021(3) 0.030(3) 0.069(4) -0.013(2) -0.009(3) 0.000(3)
C16 0.023(3) 0.025(3) 0.051(4) -0.0093(19) -0.000(2) 0.003(2)
C17 0.024(2) 0.018(2) 0.039(3) -0.0074(17) -0.0077(19) 0.0037(18)
C18 0.044(3) 0.051(4) 0.033(3) -0.023(3) 0.001(3) 0.008(3)
C19 0.022(2) 0.0143(19) 0.037(3) -0.0064(16) -0.0079(18) 0.0027(17)
C20 0.024(2) 0.022(2) 0.029(3) -0.0109(17) -0.0068(18) 0.0021(17)
C21 0.035(3) 0.029(3) 0.043(3) -0.002(2) -0.018(3) -0.003(3)
C22 0.076(5) 0.066(5) 0.053(4) -0.036(4) -0.041(4) 0.032(4)
C23 0.038(3) 0.036(3) 0.026(3) -0.011(3) -0.008(2) 0.005(2)
C24 0.060(4) 0.032(3) 0.045(4) -0.019(3) -0.026(3) 0.018(3)
C25 0.038(3) 0.027(3) 0.037(3) -0.011(2) -0.005(3) 0.005(2)
C26 0.077(5) 0.037(4) 0.058(4) -0.027(4) -0.029(4) 0.016(3)
C27 0.051(4) 0.067(5) 0.043(4) 0.002(4) -0.010(3) -0.015(4)
C28 0.037(3) 0.044(3) 0.036(3) -0.011(3) -0.008(3) -0.005(3)
C29 0.034(3) 0.047(4) 0.034(3) 0.000(3) -0.001(3) -0.007(3)
C30 0.031(3) 0.033(3) 0.033(3) -0.013(2) -0.003(2) 0.002(2)
C31 0.037(3) 0.050(4) 0.038(3) -0.003(3) -0.002(3) -0.003(3)

loop_
_atom_type_symbol
_atom_type_description
_atom_type_scat_dispersion_real
_atom_type_scat_dispersion_imag
_atom_type_scat_source
C C 0.0033 0.0016
;
International Tables for Crystallography
(1992, Vol. C, Tables 4.2.6.8 and 6.1.1.4)
;
H H 0.0000 0.0000
;
International Tables for Crystallography
(1992, Vol. C, Table 6.1.1.4)
;
O O 0.0106 0.0060
;
International Tables for Crystallography
(1992, Vol. C, Tables 4.2.6.8 and 6.1.1.4)
;
N N 0.0061 0.0033
;
International Tables for Crystallography
(1992, Vol. C, Tables 4.2.6.8 and 6.1.1.4)
;
F F 0.0171 0.0103
;
International Tables for Crystallography
(1992, Vol. C, Tables 4.2.6.8 and 6.1.1.4)
;
Cu Cu 0.3201 1.2651
;
International Tables for Crystallography
(1992, Vol. C, Tables 4.2.6.8 and 6.1.1.4)
;
Gd Gd -0.1653 3.9035
;
International Tables for Crystallography
(1992, Vol. C, Tables 4.2.6.8 and 6.1.1.4)
;

loop_
_geom_angle_atom_site_label_1
_geom_angle_atom_site_label_2
_geom_angle_atom_site_label_3
_geom_angle
_geom_angle_publ_flag
O1 Gd1 O2 63.61(13) yes
O1 Gd1 O3 127.44(12) yes
O1 Gd1 O4 142.32(10) yes
O1 Gd1 O5 88.03(13) yes
O1 Gd1 O7 73.31(13) yes
O1 Gd1 O8 143.72(13) yes
O1 Gd1 O9 77.52(13) yes
O1 Gd1 O10 81.66(12) yes
O2 Gd1 O3 64.46(13) yes
O2 Gd1 O4 119.62(12) yes
O2 Gd1 O5 73.37(11) yes
O2 Gd1 O7 124.50(13) yes
O2 Gd1 O8 135.03(12) yes
O2 Gd1 O9 127.95(13) yes
O2 Gd1 O10 71.41(10) yes
O3 Gd1 O4 64.20(11) yes
O3 Gd1 O5 84.90(12) yes
O3 Gd1 O7 148.88(12) yes
O3 Gd1 O8 82.79(14) yes
O3 Gd1 O9 132.60(12) yes
O3 Gd1 O10 74.91(12) yes
O4 Gd1 O5 129.61(14) yes
O4 Gd1 O7 115.88(12) yes
O4 Gd1 O8 64.07(12) yes
O4 Gd1 O9 73.09(14) yes
O4 Gd1 O10 66.46(12) yes
O5 Gd1 O7 71.81(12) yes
O5 Gd1 O8 73.83(13) yes
O5 Gd1 O9 140.73(13) yes
O5 Gd1 O10 144.30(12) yes
O7 Gd1 O8 71.26(15) yes
O7 Gd1 O9 69.10(11) yes
O7 Gd1 O10 135.41(12) yes
O8 Gd1 O9 96.77(13) yes
O8 Gd1 O10 130.51(13) yes
O9 Gd1 O10 69.82(12) yes
O2 Cu1 O3 79.57(15) yes
O2 Cu1 O6 92.97(14) yes
O2 Cu1 N1 91.25(17) yes
O2 Cu1 N2 164.00(13) yes
O3 Cu1 O6 95.98(12) yes
O3 Cu1 N1 164.66(14) yes
O3 Cu1 N2 90.46(17) yes
O6 Cu1 N1 96.75(14) yes
O6 Cu1 N2 100.55(15) yes
N1 Cu1 N2 95.58(19) yes
F3 F1 F4 148(4) yes
F3 F1 C22 49.0(8) yes
F4 F1 C22 114(4) yes
F5 F2 C22 74.3(11) yes
F1 F3 F6 128.9(17) yes
F1 F3 C22 46.5(8) yes
F6 F3 C22 84.2(16) yes
F1 F4 C22 52(3) yes
F2 F5 C22 77.5(11) yes
F3 F6 C22 70.1(14) yes
F10 F7 C26 66(2) yes
F11 F8 C26 80.7(11) yes
F12 F9 C26 70.5(17) yes
F7 F10 F12 142(3) yes
F7 F10 C26 97(3) yes
F12 F10 C26 46.8(6) yes
F8 F11 C26 71.3(11) yes
F9 F12 F10 133.5(19) yes
F9 F12 C26 89(2) yes
F10 F12 C26 46.7(6) yes
F16 F13 C27 40.6(18) yes
F17 F14 C27 95(3) yes
F16 F15 F18 119.7(11) yes
F16 F15 C27 43.6(6) yes
F18 F15 C27 81.9(10) yes
F13 F16 F15 154(3) yes
F13 F16 C27 125(2) yes
F15 F16 C27 50.2(6) yes
F14 F17 C27 68(3) yes
F15 F18 C27 69.6(10) yes
F22 F19 C31 66.3(13) yes
F23 F20 C31 64.2(12) yes
F23 F21 F24 141.6(11) yes
F23 F21 C31 52.8(6) yes
F24 F21 C31 88.9(10) yes
F19 F22 C31 92.9(14) yes
F20 F23 F21 134.3(15) yes
F20 F23 C31 84.5(11) yes
F21 F23 C31 51.7(6) yes
F21 F24 C31 61.9(10) yes
Gd1 O1 C1 124.4(3) yes
Gd1 O1 C2 119.2(4) yes
C1 O1 C2 116.4(5) yes
Gd1 O2 Cu1 103.75(16) yes
Gd1 O2 C7 124.0(3) yes
Cu1 O2 C7 127.6(3) yes
Gd1 O3 Cu1 105.25(17) yes
Gd1 O3 C19 125.4(3) yes
Cu1 O3 C19 126.9(3) yes
Gd1 O4 C17 116.3(3) yes
Gd1 O4 C18 122.9(4) yes
C17 O4 C18 116.2(5) yes
Gd1 O5 C20 140.3(4) yes
Cu1 O6 C20 122.4(3) yes
Gd1 O7 C23 134.3(5) yes
Gd1 O8 C25 136.3(5) yes
Gd1 O9 C28 138.0(4) yes
Gd1 O10 C30 131.3(4) yes
Cu1 N1 C8 125.6(4) yes
Cu1 N1 C9 118.5(4) yes
C8 N1 C9 115.9(5) yes
Cu1 N2 C11 122.6(4) yes
Cu1 N2 C12 123.4(4) yes
C11 N2 C12 113.8(5) yes
O1 C2 C3 125.3(5) yes
O1 C2 C7 113.4(5) yes
C3 C2 C7 121.4(5) yes
C2 C3 C4 119.6(6) yes
C3 C4 C5 120.2(6) yes
C4 C5 C6 121.2(5) yes
C5 C6 C7 119.3(5) yes
C5 C6 C8 117.9(5) yes
C7 C6 C8 122.9(5) yes
O2 C7 C2 118.1(4) yes
O2 C7 C6 123.5(5) yes
C2 C7 C6 118.4(5) yes
N1 C8 C6 127.3(5) yes
N1 C9 C10 110.5(4) yes
C9 C10 C11 111.5(4) yes
N2 C11 C10 112.5(5) yes
N2 C12 C13 128.3(6) yes
C12 C13 C14 117.8(6) yes
C12 C13 C19 122.3(5) yes
C14 C13 C19 119.7(5) yes
C13 C14 C15 121.0(7) yes
C14 C15 C16 120.0(6) yes
C15 C16 C17 120.1(5) yes
O4 C17 C16 124.0(5) yes
O4 C17 C19 114.8(5) yes
C16 C17 C19 121.3(6) yes
O3 C19 C13 122.9(4) yes
O3 C19 C17 119.1(5) yes
C13 C19 C17 117.9(5) yes
O5 C20 O6 126.1(4) yes
O5 C20 C21 115.7(5) yes
O6 C20 C21 118.1(4) yes
F1 C22 F2 117.7(11) yes
F1 C22 F3 84.5(12) yes
F1 C22 F4 13.9(12) yes
F1 C22 F5 94.3(10) yes
F1 C22 F6 109.3(14) yes
F1 C22 C23 117.1(11) yes
F2 C22 F3 107.6(8) yes
F2 C22 F4 120.7(8) yes
F2 C22 F5 28.3(5) yes
F2 C22 F6 89.6(8) yes
F2 C22 C23 111.1(8) yes
F3 C22 F4 96.2(9) yes
F3 C22 F5 123.9(9) yes
F3 C22 F6 25.7(7) yes
F3 C22 C23 116.2(7) yes
F4 C22 F5 94.1(7) yes
F4 C22 F6 121.7(10) yes
F4 C22 C23 104.8(7) yes
F5 C22 F6 113.6(8) yes
F5 C22 C23 113.9(9) yes
F6 C22 C23 108.2(7) yes
O7 C23 C22 114.6(6) yes
O7 C23 C24 128.6(6) yes
C22 C23 C24 116.8(6) yes
C23 C24 C25 120.8(6) yes
O8 C25 C24 128.7(6) yes
O8 C25 C26 113.0(6) yes
C24 C25 C26 118.2(5) yes
F7 C26 F8 90.9(7) yes
F7 C26 F9 123.3(10) yes
F7 C26 F10 17.8(10) yes
F7 C26 F11 117.4(7) yes
F7 C26 F12 103.9(9) yes
F7 C26 C25 103.8(8) yes
F8 C26 F9 113.5(8) yes
F8 C26 F10 97.3(7) yes
F8 C26 F11 28.0(5) yes
F8 C26 F12 123.2(9) yes
F8 C26 C25 114.8(8) yes
F9 C26 F10 105.6(10) yes
F9 C26 F11 89.7(8) yes
F9 C26 F12 20.0(7) yes
F9 C26 C25 109.5(6) yes
F10 C26 F11 119.5(8) yes
F10 C26 F12 86.5(9) yes
F10 C26 C25 115.4(8) yes
F11 C26 F12 104.6(8) yes
F11 C26 C25 113.1(8) yes
F12 C26 C25 114.0(7) yes
F13 C27 F14 99.6(7) yes
F13 C27 F15 98.7(7) yes
F13 C27 F16 14.7(7) yes
F13 C27 F17 116.8(8) yes
F13 C27 F18 124.9(7) yes
F13 C27 C28 104.9(7) yes
F14 C27 F15 120.5(9) yes
F14 C27 F16 99.6(10) yes
F14 C27 F17 17.3(7) yes
F14 C27 F18 101.2(9) yes
F14 C27 C28 114.7(6) yes
F15 C27 F16 86.2(8) yes
F15 C27 F17 115.8(9) yes
F15 C27 F18 28.5(7) yes
F15 C27 C28 114.1(7) yes
F16 C27 F17 116.6(11) yes
F16 C27 F18 111.0(8) yes
F16 C27 C28 117.4(10) yes
F17 C27 F18 91.4(9) yes
F17 C27 C28 106.2(7) yes
F18 C27 C28 111.3(7) yes
O9 C28 C27 112.9(5) yes
O9 C28 C29 128.2(6) yes
C27 C28 C29 118.8(5) yes
C28 C29 C30 120.7(5) yes
O10 C30 C29 129.2(5) yes
O10 C30 C31 116.1(5) yes
C29 C30 C31 114.8(4) yes
F19 C31 F20 107.2(7) yes
F19 C31 F21 109.4(8) yes
F19 C31 F22 20.8(6) yes
F19 C31 F23 125.3(8) yes
F19 C31 F24 91.0(7) yes
F19 C31 C30 110.5(5) yes
F20 C31 F21 105.8(7) yes
F20 C31 F22 86.5(7) yes
F20 C31 F23 31.2(7) yes
F20 C31 F24 134.3(6) yes
F20 C31 C30 106.2(7) yes
F21 C31 F22 118.8(8) yes
F21 C31 F23 75.5(8) yes
F21 C31 F24 29.2(6) yes
F21 C31 C30 117.1(6) yes
F22 C31 F23 107.6(8) yes
F22 C31 F24 107.7(8) yes
F22 C31 C30 115.9(5) yes
F23 C31 F24 104.6(7) yes
F23 C31 C30 114.6(8) yes
F24 C31 C30 105.6(6) yes

loop_
_geom_bond_atom_site_label_1
_geom_bond_atom_site_label_2
_geom_bond_distance
_geom_bond_publ_flag
Gd1 O1 2.521(5) yes
Gd1 O2 2.388(4) yes
Gd1 O3 2.342(4) yes
Gd1 O4 2.599(4) yes
Gd1 O5 2.327(3) yes
Gd1 O7 2.443(4) yes
Gd1 O8 2.387(4) yes
Gd1 O9 2.375(4) yes
Gd1 O10 2.527(3) yes
Cu1 O2 1.969(4) yes
Cu1 O3 1.974(3) yes
Cu1 O6 2.231(3) yes
Cu1 N1 1.980(4) yes
Cu1 N2 1.982(5) yes
F1 F3 1.701(18) yes
F1 F4 0.38(3) yes
F1 C22 1.241(17) yes
F2 F5 0.659(11) yes
F2 C22 1.359(11) yes
F3 F6 0.595(13) yes
F3 C22 1.290(13) yes
F4 C22 1.439(11) yes
F5 C22 1.340(11) yes
F6 C22 1.365(14) yes
F7 F10 0.44(2) yes
F7 C26 1.418(12) yes
F8 F11 0.653(11) yes
F8 C26 1.315(11) yes
F9 F12 0.472(14) yes
F9 C26 1.380(13) yes
F10 F12 1.783(13) yes
F10 C26 1.300(13) yes
F11 C26 1.370(11) yes
F12 C26 1.301(14) yes
F13 F16 0.463(17) yes
F13 C27 1.503(13) yes
F14 F17 0.413(17) yes
F14 C27 1.286(13) yes
F15 F16 1.722(14) yes
F15 F18 0.675(16) yes
F15 C27 1.327(9) yes
F16 C27 1.190(16) yes
F17 C27 1.386(17) yes
F18 C27 1.401(11) yes
F19 F22 0.489(14) yes
F19 C31 1.374(11) yes
F20 F23 0.738(15) yes
F20 C31 1.417(13) yes
F21 F23 1.558(17) yes
F21 F24 0.699(14) yes
F21 C31 1.263(9) yes
F22 C31 1.260(10) yes
F23 C31 1.282(13) yes
F24 C31 1.431(12) yes
O1 C1 1.450(8) yes
O1 C2 1.390(6) yes
O2 C7 1.320(7) yes
O3 C19 1.331(7) yes
O4 C17 1.382(8) yes
O4 C18 1.439(7) yes
O5 C20 1.260(6) yes
O6 C20 1.250(7) yes
O7 C23 1.238(7) yes
O8 C25 1.243(7) yes
O9 C28 1.244(6) yes
O10 C30 1.234(6) yes
N1 C8 1.280(8) yes
N1 C9 1.477(7) yes
N2 C11 1.485(6) yes
N2 C12 1.294(7) yes
C2 C3 1.377(9) yes
C2 C7 1.413(8) yes
C3 C4 1.399(8) yes
C4 C5 1.366(9) yes
C5 C6 1.409(9) yes
C6 C7 1.405(7) yes
C6 C8 1.448(8) yes
C9 C10 1.524(8) yes
C10 C11 1.501(9) yes
C12 C13 1.449(7) yes
C13 C14 1.410(8) yes
C13 C19 1.401(9) yes
C14 C15 1.357(9) yes
C15 C16 1.388(10) yes
C16 C17 1.378(8) yes
C17 C19 1.405(7) yes
C20 C21 1.529(6) yes
C22 C23 1.554(11) yes
C23 C24 1.403(10) yes
C24 C25 1.384(11) yes
C25 C26 1.537(11) yes
C27 C28 1.540(10) yes
C28 C29 1.385(9) yes
C29 C30 1.387(9) yes
C30 C31 1.558(8) yes
